data_4128187
loop_
_publ_author_name
'Galley, Shane S.'
'Pattenaude, Scott A.'
'Gaggioli, Carlo Alberto'
'Qiao, Yusen'
'Sperling, Joseph M.'
'Zeller, Matthias'
'Pakhira, Srimanta'
'Mendoza-Cortes, Jose L'
'Schelter, Eric J.'
'Albrecht-Schmitt, Thomas E'
'Gagliardi, Laura'
'Bart, Suzanne C.'

_publ_section_title
;
 Synthesis and Characterization of Tris-chelate Complexes for
 Understanding f-Orbital Bonding in Later Actinides.
;
_journal_issue 6
_journal_name_full 'Journal of the American Chemical Society'
_journal_page_first 2356
_journal_page_last 2366
_journal_paper_doi 10.1021/jacs.8b10251
_journal_volume 141
_journal_year 2019
_chemical_formula_moiety 'C84 H114 Ce N3 O9, 2(C7 H8)'
_chemical_formula_sum 'C98 H130 Ce N3 O9'
_chemical_formula_weight 1634.16
_space_group_crystal_system triclinic
_space_group_IT_number 2
_space_group_name_Hall '-P 1'
_space_group_name_H-M_alt 'P -1'
_symmetry_space_group_name_Hall '-P 1'
_symmetry_space_group_name_H-M 'P -1'
_atom_sites_solution_hydrogens geom
_atom_sites_solution_primary direct
_atom_sites_solution_secondary difmap
_audit_creation_method SHELXL-2014/7
_cell_angle_alpha 74.072(3)
_cell_angle_beta 78.911(3)
_cell_angle_gamma 74.159(3)
_cell_formula_units_Z 2
_cell_length_a 13.8196(15)
_cell_length_b 14.4869(16)
_cell_length_c 24.637(3)
_cell_measurement_reflns_used 9997
_cell_measurement_temperature 100(2)
_cell_measurement_theta_max 30.0263
_cell_measurement_theta_min 2.3936
_cell_volume 4526.0(9)
_computing_cell_refinement 'SAINT V8.34A (Bruker, 2014)'
_computing_data_collection 'Apex2 v2014.11 (Bruker, 2014)'
_computing_data_reduction 'SAINT V8.34A (Bruker, 2014)'
_computing_structure_refinement
;  
SHELXL-2014/7 (Sheldrick, 2014), 
SHELXLE Rev714 (H\"ubschle et al., 2011)
;
_computing_structure_solution 'SHELXS-97 (Sheldrick, 2008)'
_diffrn_ambient_temperature 100(2)
_diffrn_measured_fraction_theta_full 0.999
_diffrn_measured_fraction_theta_max 0.998
_diffrn_measurement_device_type 'Bruker AXS D8 Quest CMOS diffractometer'
_diffrn_measurement_method 'omega and phi scans'
_diffrn_radiation_monochromator 'laterally graded multilayer (Goebel) mirror'
_diffrn_radiation_type MoK\a
_diffrn_radiation_wavelength 0.71073
_diffrn_reflns_av_R_equivalents 0.0778
_diffrn_reflns_av_unetI/netI 0.0785
_diffrn_reflns_Laue_measured_fraction_full 0.999
_diffrn_reflns_Laue_measured_fraction_max 0.998
_diffrn_reflns_limit_h_max 18
_diffrn_reflns_limit_h_min -18
_diffrn_reflns_limit_k_max 19
_diffrn_reflns_limit_k_min -19
_diffrn_reflns_limit_l_max 32
_diffrn_reflns_limit_l_min -32
_diffrn_reflns_number 92895
_diffrn_reflns_point_group_measured_fraction_full 0.999
_diffrn_reflns_point_group_measured_fraction_max 0.998
_diffrn_reflns_theta_full 25.242
_diffrn_reflns_theta_max 28.282
_diffrn_reflns_theta_min 2.170
_diffrn_source 'I-mu-S microsource X-ray tube'
_exptl_absorpt_coefficient_mu 0.559
_exptl_absorpt_correction_T_max 0.7461
_exptl_absorpt_correction_T_min 0.6414
_exptl_absorpt_correction_type multi-scan
_exptl_absorpt_process_details 'Apex2 v2014.11 (Bruker, 2014)'
_exptl_crystal_colour black
_exptl_crystal_density_diffrn 1.199
_exptl_crystal_description plate
_exptl_crystal_F_000 1738
_exptl_crystal_size_max 0.25
_exptl_crystal_size_mid 0.12
_exptl_crystal_size_min 0.05
_refine_diff_density_max 1.365
_refine_diff_density_min -1.308
_refine_diff_density_rms 0.099
_refine_ls_extinction_method none
_refine_ls_goodness_of_fit_ref 1.097
_refine_ls_hydrogen_treatment constr
_refine_ls_matrix_type full
_refine_ls_number_parameters 1078
_refine_ls_number_reflns 22436
_refine_ls_number_restraints 90
_refine_ls_restrained_S_all 1.095
_refine_ls_R_factor_all 0.0804
_refine_ls_R_factor_gt 0.0564
_refine_ls_shift/su_max 0.001
_refine_ls_shift/su_mean 0.000
_refine_ls_structure_factor_coef Fsqd
_refine_ls_weighting_details 'w=1/[\s^2^(Fo^2^)+(0.0094P)^2^+7.6864P] where P=(Fo^2^+2Fc^2^)/3'
_refine_ls_weighting_scheme calc
_refine_ls_wR_factor_gt 0.0889
_refine_ls_wR_factor_ref 0.0950
_reflns_Friedel_coverage 0.000
_reflns_number_gt 18132
_reflns_number_total 22436
_reflns_threshold_expression 'I > 2\s(I)'
_cod_data_source_file ja8b10251_si_005.cif
_cod_data_source_block Quest15mz359_0m
_cod_database_code 4128187
_shelx_shelxl_version_number 2014/7
_shelx_space_group_comment
;
The symmetry employed for this shelxl refinement is uniquely defined
by the following loop, which should always be used as a source of
symmetry information in preference to the above space-group names.
They are only intended as comments.
;

loop_
_space_group_symop_operation_xyz
'x, y, z'
'-x, -y, -z'

loop_
_atom_site_label
_atom_site_type_symbol
_atom_site_fract_x
_atom_site_fract_y
_atom_site_fract_z
_atom_site_U_iso_or_equiv
_atom_site_adp_type
_atom_site_occupancy
_atom_site_site_symmetry_order
_atom_site_calc_flag
_atom_site_refinement_flags_posn
_atom_site_refinement_flags_adp
_atom_site_refinement_flags_occupancy
_atom_site_disorder_assembly
_atom_site_disorder_group
C1 C 0.51566(19) 0.1944(2) 0.11506(11) 0.0127(6) Uani 1 1 d . . . . .
C2 C 0.58664(19) 0.2483(2) 0.07952(11) 0.0130(6) Uani 1 1 d . . . . .
C3 C 0.6575(2) 0.2026(2) 0.04240(11) 0.0149(6) Uani 1 1 d . . . . .
H3 H 0.7038 0.2398 0.0194 0.018 Uiso 1 1 calc R U . . .
C4 C 0.6710(2) 0.1059(2) 0.03362(11) 0.0150(6) Uani 1 1 d . . . . .
C5 C 0.60479(19) 0.0527(2) 0.06832(11) 0.0134(6) Uani 1 1 d . . . . .
C6 C 0.52749(19) 0.0954(2) 0.10778(11) 0.0124(5) Uani 1 1 d . . . . .
C7 C 0.5823(2) 0.3523(2) 0.08423(12) 0.0170(6) Uani 1 1 d . . . . .
C8 C 0.6627(2) 0.3974(2) 0.04117(13) 0.0231(7) Uani 1 1 d . . . . .
H8A H 0.6511 0.4014 0.0025 0.035 Uiso 1 1 calc R U . . .
H8B H 0.7303 0.3558 0.0480 0.035 Uiso 1 1 calc R U . . .
H8C H 0.6582 0.4637 0.0455 0.035 Uiso 1 1 calc R U . . .
C9 C 0.4771(2) 0.4190(2) 0.07279(14) 0.0233(7) Uani 1 1 d . . . . .
H9A H 0.4650 0.4211 0.0345 0.035 Uiso 1 1 calc R U . . .
H9B H 0.4744 0.4858 0.0756 0.035 Uiso 1 1 calc R U . . .
H9C H 0.4250 0.3925 0.1009 0.035 Uiso 1 1 calc R U . . .
C10 C 0.6010(2) 0.3479(2) 0.14444(13) 0.0261(7) Uani 1 1 d . . . . .
H10A H 0.6688 0.3068 0.1513 0.039 Uiso 1 1 calc R U . . .
H10B H 0.5500 0.3193 0.1724 0.039 Uiso 1 1 calc R U . . .
H10C H 0.5963 0.4147 0.1481 0.039 Uiso 1 1 calc R U . . .
C11 C 0.7573(2) 0.0687(2) -0.00989(12) 0.0192(6) Uani 1 1 d . . . . .
C12 C 0.7182(2) 0.0236(2) -0.04851(13) 0.0235(7) Uani 1 1 d . . . . .
H12A H 0.6599 0.0711 -0.0651 0.035 Uiso 1 1 calc R U . . .
H12B H 0.6976 -0.0367 -0.0260 0.035 Uiso 1 1 calc R U . . .
H12C H 0.7722 0.0076 -0.0790 0.035 Uiso 1 1 calc R U . . .
C13 C 0.8417(2) -0.0075(3) 0.02198(14) 0.0290(8) Uani 1 1 d . . . . .
H13A H 0.8971 -0.0323 -0.0056 0.043 Uiso 1 1 calc R U . . .
H13B H 0.8143 -0.0625 0.0468 0.043 Uiso 1 1 calc R U . . .
H13C H 0.8674 0.0238 0.0450 0.043 Uiso 1 1 calc R U . . .
C14 C 0.8045(3) 0.1518(3) -0.04901(15) 0.0350(8) Uani 1 1 d . . . . .
H14A H 0.8568 0.1253 -0.0774 0.052 Uiso 1 1 calc R U . . .
H14B H 0.8351 0.1795 -0.0263 0.052 Uiso 1 1 calc R U . . .
H14C H 0.7518 0.2036 -0.0683 0.052 Uiso 1 1 calc R U . . .
C15 C 0.4700(2) -0.0474(2) 0.14215(11) 0.0142(6) Uani 1 1 d . . . . .
C16 C 0.4000(2) -0.0964(2) 0.18455(12) 0.0152(6) Uani 1 1 d . . . . .
C17 C 0.4043(2) -0.1958(2) 0.18404(12) 0.0167(6) Uani 1 1 d . . . . .
C18 C 0.4772(2) -0.2369(2) 0.14545(12) 0.0180(6) Uani 1 1 d . . . . .
H18 H 0.4792 -0.3032 0.1458 0.022 Uiso 1 1 calc R U . . .
C19 C 0.5503(2) -0.1928(2) 0.10489(12) 0.0158(6) Uani 1 1 d . . . . .
C20 C 0.5446(2) -0.0967(2) 0.10422(11) 0.0146(6) Uani 1 1 d . . . . .
C21 C 0.3319(2) -0.2529(2) 0.22641(12) 0.0210(6) Uani 1 1 d . . . . .
C22 C 0.2213(2) -0.1966(3) 0.21959(14) 0.0299(8) Uani 1 1 d . . . . .
H22A H 0.2078 -0.1913 0.1811 0.045 Uiso 1 1 calc R U . . .
H22B H 0.2104 -0.1304 0.2258 0.045 Uiso 1 1 calc R U . . .
H22C H 0.1754 -0.2324 0.2475 0.045 Uiso 1 1 calc R U . . .
C23 C 0.3528(3) -0.2632(3) 0.28728(13) 0.0302(8) Uani 1 1 d . . . . .
H23A H 0.4234 -0.2983 0.2914 0.045 Uiso 1 1 calc R U . . .
H23B H 0.3075 -0.3004 0.3147 0.045 Uiso 1 1 calc R U . . .
H23C H 0.3407 -0.1974 0.2945 0.045 Uiso 1 1 calc R U . . .
C24 C 0.3461(3) -0.3566(2) 0.21773(14) 0.0293(8) Uani 1 1 d . . . . .
H24A H 0.2978 -0.3900 0.2452 0.044 Uiso 1 1 calc R U . . .
H24B H 0.4155 -0.3944 0.2234 0.044 Uiso 1 1 calc R U . . .
H24C H 0.3342 -0.3519 0.1790 0.044 Uiso 1 1 calc R U . . .
C25 C 0.6270(2) -0.2507(2) 0.06539(13) 0.0192(6) Uani 1 1 d . . . . .
C26 C 0.6215(3) -0.3591(2) 0.07948(16) 0.0328(8) Uani 1 1 d . . . . .
H26A H 0.5545 -0.3629 0.0740 0.049 Uiso 1 1 calc R U . . .
H26B H 0.6329 -0.3898 0.1192 0.049 Uiso 1 1 calc R U . . .
H26C H 0.6737 -0.3939 0.0543 0.049 Uiso 1 1 calc R U . . .
C27 C 0.7359(2) -0.2505(2) 0.07121(14) 0.0259(7) Uani 1 1 d . . . . .
H27A H 0.7841 -0.2889 0.0462 0.039 Uiso 1 1 calc R U . . .
H27B H 0.7489 -0.2802 0.1107 0.039 Uiso 1 1 calc R U . . .
H27C H 0.7440 -0.1825 0.0604 0.039 Uiso 1 1 calc R U . . .
C28 C 0.6042(2) -0.2058(2) 0.00381(13) 0.0254(7) Uani 1 1 d . . . . .
H28A H 0.6027 -0.1352 -0.0061 0.038 Uiso 1 1 calc R U . . .
H28B H 0.5383 -0.2148 0.0000 0.038 Uiso 1 1 calc R U . . .
H28C H 0.6572 -0.2387 -0.0219 0.038 Uiso 1 1 calc R U . . .
C29 C 0.31261(19) -0.0578(2) 0.35468(11) 0.0125(5) Uani 1 1 d . . . . .
C30 C 0.21286(19) 0.0041(2) 0.34349(12) 0.0147(6) Uani 1 1 d . . . . .
C31 C 0.1281(2) -0.0256(2) 0.38039(12) 0.0203(7) Uani 1 1 d . . . . .
C32 C 0.1484(2) -0.1104(2) 0.42263(12) 0.0211(7) Uani 1 1 d . . . . .
H32 H 0.0912 -0.1288 0.4471 0.025 Uiso 1 1 calc R U . . .
C33 C 0.2450(2) -0.1744(2) 0.43424(12) 0.0157(6) Uani 1 1 d . . . . .
C34 C 0.32625(19) -0.1464(2) 0.39850(11) 0.0145(6) Uani 1 1 d . . . . .
C35 C 0.0207(2) 0.0374(3) 0.37158(14) 0.0328(8) Uani 1 1 d . . . . .
C36 C -0.0012(3) 0.0403(3) 0.31247(16) 0.0430(10) Uani 1 1 d . . . . .
H36A H 0.0479 0.0699 0.2834 0.064 Uiso 1 1 calc R U . . .
H36B H -0.0700 0.0799 0.3068 0.064 Uiso 1 1 calc R U . . .
H36C H 0.0044 -0.0270 0.3094 0.064 Uiso 1 1 calc R U . . .
C37 C 0.0136(3) 0.1423(3) 0.37631(16) 0.0421(10) Uani 1 1 d . . . . .
H37A H 0.0607 0.1723 0.3460 0.063 Uiso 1 1 calc R U . . .
H37B H 0.0312 0.1399 0.4134 0.063 Uiso 1 1 calc R U . . .
H37C H -0.0558 0.1818 0.3725 0.063 Uiso 1 1 calc R U . . .
C38 C -0.0595(2) -0.0054(4) 0.41635(19) 0.0642(15) Uani 1 1 d . . . . .
H38A H -0.1271 0.0359 0.4094 0.096 Uiso 1 1 calc R U . . .
H38B H -0.0469 -0.0069 0.4544 0.096 Uiso 1 1 calc R U . . .
H38C H -0.0557 -0.0727 0.4138 0.096 Uiso 1 1 calc R U . . .
C39 C 0.2529(2) -0.2647(2) 0.48528(12) 0.0188(6) Uani 1 1 d . . . . .
C40 C 0.3160(2) -0.3587(2) 0.46738(13) 0.0233(7) Uani 1 1 d . . . . .
H40A H 0.2886 -0.3672 0.4357 0.035 Uiso 1 1 calc R U . . .
H40B H 0.3134 -0.4157 0.4996 0.035 Uiso 1 1 calc R U . . .
H40C H 0.3865 -0.3534 0.4554 0.035 Uiso 1 1 calc R U . . .
C41 C 0.1483(2) -0.2848(2) 0.51255(14) 0.0269(7) Uani 1 1 d . . . . .
H41A H 0.1065 -0.2278 0.5268 0.040 Uiso 1 1 calc R U . . .
H41B H 0.1570 -0.3435 0.5441 0.040 Uiso 1 1 calc R U . . .
H41C H 0.1149 -0.2959 0.4840 0.040 Uiso 1 1 calc R U . . .
C42 C 0.3011(2) -0.2442(3) 0.53044(13) 0.0269(7) Uani 1 1 d . . . . .
H42A H 0.3681 -0.2316 0.5141 0.040 Uiso 1 1 calc R U . . .
H42B H 0.3083 -0.3016 0.5629 0.040 Uiso 1 1 calc R U . . .
H42C H 0.2578 -0.1863 0.5433 0.040 Uiso 1 1 calc R U . . .
C43 C 0.48415(19) -0.0806(2) 0.32500(12) 0.0144(6) Uani 1 1 d . . . . .
C44 C 0.56122(19) -0.0415(2) 0.28295(11) 0.0136(6) Uani 1 1 d . . . . .
C45 C 0.66385(19) -0.0979(2) 0.28701(12) 0.0159(6) Uani 1 1 d . . . . .
C46 C 0.6774(2) -0.1862(2) 0.32707(12) 0.0169(6) Uani 1 1 d . . . . .
H46 H 0.7454 -0.2236 0.3285 0.020 Uiso 1 1 calc R U . . .
C47 C 0.6024(2) -0.2288(2) 0.36671(12) 0.0151(6) Uani 1 1 d . . . . .
C48 C 0.50498(19) -0.1715(2) 0.36590(11) 0.0133(6) Uani 1 1 d . . . . .
C49 C 0.7512(2) -0.0591(2) 0.24739(13) 0.0232(7) Uani 1 1 d . . . . .
C50 C 0.7488(2) 0.0433(3) 0.25432(16) 0.0336(8) Uani 1 1 d . . . . .
H50A H 0.8044 0.0683 0.2287 0.050 Uiso 1 1 calc R U . . .
H50B H 0.7566 0.0389 0.2937 0.050 Uiso 1 1 calc R U . . .
H50C H 0.6839 0.0885 0.2450 0.050 Uiso 1 1 calc R U . . .
C51 C 0.7411(2) -0.0541(3) 0.18573(13) 0.0352(9) Uani 1 1 d . . . . .
H51A H 0.7971 -0.0294 0.1603 0.053 Uiso 1 1 calc R U . . .
H51B H 0.6764 -0.0094 0.1756 0.053 Uiso 1 1 calc R U . . .
H51C H 0.7432 -0.1202 0.1818 0.053 Uiso 1 1 calc R U . . .
C52 C 0.8549(2) -0.1273(3) 0.26091(14) 0.0310(8) Uani 1 1 d . . . . .
H52A H 0.9090 -0.0988 0.2360 0.047 Uiso 1 1 calc R U . . .
H52B H 0.8595 -0.1924 0.2547 0.047 Uiso 1 1 calc R U . . .
H52C H 0.8621 -0.1341 0.3007 0.047 Uiso 1 1 calc R U . . .
C53 C 0.6302(2) -0.3329(2) 0.40485(12) 0.0181(6) Uani 1 1 d . . . . .
C54 C 0.7451(2) -0.3776(2) 0.39898(14) 0.0239(7) Uani 1 1 d . . . . .
H54A H 0.7699 -0.3805 0.3593 0.036 Uiso 1 1 calc R U . . .
H54B H 0.7590 -0.4444 0.4235 0.036 Uiso 1 1 calc R U . . .
H54C H 0.7795 -0.3365 0.4104 0.036 Uiso 1 1 calc R U . . .
C55 C 0.5960(2) -0.3331(2) 0.46800(12) 0.0220(7) Uani 1 1 d . . . . .
H55A H 0.6301 -0.2914 0.4793 0.033 Uiso 1 1 calc R U . . .
H55B H 0.6136 -0.4007 0.4911 0.033 Uiso 1 1 calc R U . . .
H55C H 0.5224 -0.3072 0.4739 0.033 Uiso 1 1 calc R U . . .
C56 C 0.5807(2) -0.4006(2) 0.38611(13) 0.0233(7) Uani 1 1 d . . . . .
H56A H 0.6097 -0.4057 0.3472 0.035 Uiso 1 1 calc R U . . .
H56B H 0.5074 -0.3727 0.3874 0.035 Uiso 1 1 calc R U . . .
H56C H 0.5933 -0.4664 0.4118 0.035 Uiso 1 1 calc R U . . .
C57 C 0.12332(19) 0.2341(2) 0.18583(12) 0.0148(6) Uani 1 1 d . . . . .
C58 C 0.0282(2) 0.2506(2) 0.16519(12) 0.0162(6) Uani 1 1 d . . . . .
C59 C -0.0521(2) 0.3171(2) 0.18560(12) 0.0170(6) Uani 1 1 d . . . . .
H59 H -0.1145 0.3266 0.1717 0.020 Uiso 1 1 calc R U . . .
C60 C -0.05427(19) 0.3738(2) 0.22499(12) 0.0154(6) Uani 1 1 d . . . . .
C61 C 0.03714(19) 0.3617(2) 0.24339(12) 0.0145(6) Uani 1 1 d . . . . .
C62 C 0.12423(19) 0.2926(2) 0.22496(11) 0.0128(6) Uani 1 1 d . . . . .
C63 C 0.0204(2) 0.1948(2) 0.12207(12) 0.0201(6) Uani 1 1 d . . . . .
C64 C 0.0958(2) 0.2189(2) 0.06885(12) 0.0245(7) Uani 1 1 d . . . . .
H64A H 0.0914 0.1836 0.0410 0.037 Uiso 1 1 calc R U . . .
H64B H 0.1647 0.1985 0.0793 0.037 Uiso 1 1 calc R U . . .
H64C H 0.0794 0.2902 0.0522 0.037 Uiso 1 1 calc R U . . .
C65 C 0.0435(2) 0.0834(2) 0.14893(13) 0.0242(7) Uani 1 1 d . . . . .
H65A H 0.0414 0.0477 0.1208 0.036 Uiso 1 1 calc R U . . .
H65B H -0.0073 0.0692 0.1818 0.036 Uiso 1 1 calc R U . . .
H65C H 0.1111 0.0623 0.1613 0.036 Uiso 1 1 calc R U . . .
C66 C -0.0861(2) 0.2252(3) 0.10371(15) 0.0322(8) Uani 1 1 d . . . . .
H66A H -0.1024 0.2962 0.0862 0.048 Uiso 1 1 calc R U . . .
H66B H -0.1358 0.2105 0.1371 0.048 Uiso 1 1 calc R U . . .
H66C H -0.0880 0.1885 0.0761 0.048 Uiso 1 1 calc R U . . .
C67 C -0.1539(2) 0.4426(2) 0.24426(13) 0.0202(6) Uani 1 1 d . . . . .
C68 C -0.2435(2) 0.4391(3) 0.21692(14) 0.0278(7) Uani 1 1 d . . . . .
H68A H -0.2287 0.4587 0.1754 0.042 Uiso 1 1 calc R U . . .
H68B H -0.3049 0.4846 0.2298 0.042 Uiso 1 1 calc R U . . .
H68C H -0.2539 0.3719 0.2281 0.042 Uiso 1 1 calc R U . . .
C69 C -0.1802(2) 0.4094(3) 0.30861(14) 0.0391(9) Uani 1 1 d . . . . .
H69A H -0.2430 0.4537 0.3211 0.059 Uiso 1 1 calc R U . . .
H69B H -0.1250 0.4113 0.3276 0.059 Uiso 1 1 calc R U . . .
H69C H -0.1897 0.3419 0.3183 0.059 Uiso 1 1 calc R U . . .
C70 C -0.1437(3) 0.5495(3) 0.2261(2) 0.0503(12) Uani 1 1 d . . . . .
H70A H -0.1307 0.5692 0.1845 0.076 Uiso 1 1 calc R U . . .
H70B H -0.0873 0.5554 0.2426 0.076 Uiso 1 1 calc R U . . .
H70C H -0.2067 0.5926 0.2394 0.076 Uiso 1 1 calc R U . . .
C71 C 0.32314(19) 0.2962(2) 0.29888(12) 0.0147(6) Uani 1 1 d . . . . .
C72 C 0.3420(2) 0.3573(2) 0.33005(11) 0.0144(6) Uani 1 1 d . . . . .
C73 C 0.2606(2) 0.4289(2) 0.34546(12) 0.0166(6) Uani 1 1 d . . . . .
H73 H 0.2740 0.4683 0.3669 0.020 Uiso 1 1 calc R U . . .
C74 C 0.1582(2) 0.4514(2) 0.33317(12) 0.0166(6) Uani 1 1 d . . . . .
C75 C 0.14251(19) 0.3989(2) 0.29838(12) 0.0154(6) Uani 1 1 d . . . . .
C76 C 0.22310(19) 0.3247(2) 0.27968(11) 0.0142(6) Uani 1 1 d . . . . .
C77 C 0.4477(2) 0.3411(2) 0.34677(12) 0.0174(6) Uani 1 1 d . . . . .
C78 C 0.5269(2) 0.3414(3) 0.29354(13) 0.0266(7) Uani 1 1 d . . . . .
H78A H 0.5100 0.4045 0.2658 0.040 Uiso 1 1 calc R U . . .
H78B H 0.5269 0.2875 0.2767 0.040 Uiso 1 1 calc R U . . .
H78C H 0.5942 0.3323 0.3042 0.040 Uiso 1 1 calc R U . . .
C79 C 0.4545(2) 0.4221(2) 0.37360(14) 0.0251(7) Uani 1 1 d . . . . .
H79A H 0.5238 0.4105 0.3822 0.038 Uiso 1 1 calc R U . . .
H79B H 0.4072 0.4213 0.4088 0.038 Uiso 1 1 calc R U . . .
H79C H 0.4368 0.4865 0.3470 0.038 Uiso 1 1 calc R U . . .
C80 C 0.4734(2) 0.2410(2) 0.38923(13) 0.0250(7) Uani 1 1 d . . . . .
H80A H 0.4720 0.1883 0.3717 0.038 Uiso 1 1 calc R U . . .
H80B H 0.4234 0.2404 0.4234 0.038 Uiso 1 1 calc R U . . .
H80C H 0.5411 0.2303 0.3997 0.038 Uiso 1 1 calc R U . . .
C81 C 0.0754(2) 0.5266(2) 0.36009(13) 0.0203(6) Uani 1 1 d . . . . .
C82 C 0.0242(3) 0.6108(2) 0.31432(15) 0.0343(8) Uani 1 1 d . . . . .
H82A H 0.0755 0.6423 0.2884 0.051 Uiso 1 1 calc R U . . .
H82B H -0.0255 0.6596 0.3324 0.051 Uiso 1 1 calc R U . . .
H82C H -0.0103 0.5845 0.2928 0.051 Uiso 1 1 calc R U . . .
C83 C 0.1172(2) 0.5734(3) 0.39664(17) 0.0412(10) Uani 1 1 d . . . . .
H83A H 0.1693 0.6065 0.3732 0.062 Uiso 1 1 calc R U . . .
H83B H 0.1469 0.5219 0.4280 0.062 Uiso 1 1 calc R U . . .
H83C H 0.0619 0.6217 0.4121 0.062 Uiso 1 1 calc R U . . .
C84 C -0.0022(2) 0.4729(2) 0.39964(14) 0.0269(7) Uani 1 1 d . . . . .
H84A H -0.0557 0.5201 0.4170 0.040 Uiso 1 1 calc R U . . .
H84B H 0.0314 0.4211 0.4295 0.040 Uiso 1 1 calc R U . . .
H84C H -0.0322 0.4432 0.3777 0.040 Uiso 1 1 calc R U . . .
C85 C 0.0571(3) 0.6458(3) 0.11795(17) 0.0414(10) Uani 1 1 d D . . . .
C86 C 0.0440(3) 0.6061(4) 0.0761(2) 0.0603(13) Uani 1 1 d D . . . .
H86 H -0.0083 0.6400 0.0529 0.072 Uiso 1 1 calc R U . . .
C87 C 0.1059(4) 0.5172(4) 0.0672(2) 0.0754(16) Uani 1 1 d D . . . .
H87 H 0.0951 0.4905 0.0383 0.090 Uiso 1 1 calc R U . . .
C88 C 0.1826(3) 0.4675(3) 0.0999(2) 0.0634(14) Uani 1 1 d D . . . .
H88 H 0.2249 0.4063 0.0942 0.076 Uiso 1 1 calc R U . . .
C89 C 0.1967(3) 0.5081(3) 0.14093(18) 0.0508(11) Uani 1 1 d D . . . .
H89 H 0.2504 0.4751 0.1633 0.061 Uiso 1 1 calc R U . . .
C90 C 0.1351(3) 0.5951(3) 0.15033(16) 0.0431(10) Uani 1 1 d D . . . .
H90 H 0.1460 0.6212 0.1795 0.052 Uiso 1 1 calc R U . . .
C91 C -0.0115(3) 0.7403(3) 0.1289(2) 0.0686(15) Uani 1 1 d D . . . .
H91A H -0.0227 0.7883 0.0926 0.103 Uiso 1 1 calc R U . . .
H91B H 0.0199 0.7667 0.1519 0.103 Uiso 1 1 calc R U . . .
H91C H -0.0765 0.7279 0.1494 0.103 Uiso 1 1 calc R U . . .
C92 C 0.2980(4) 0.0758(4) 0.5283(2) 0.0324(14) Uani 0.624(6) 1 d D U P A 1
C93 C 0.3064(5) 0.0638(5) 0.4733(3) 0.0338(16) Uani 0.624(6) 1 d D U P A 1
H93 H 0.3515 0.0072 0.4628 0.041 Uiso 0.624(6) 1 calc R U P A 1
C94 C 0.2490(5) 0.1342(4) 0.4337(2) 0.0349(14) Uani 0.624(6) 1 d D U P A 1
H94 H 0.2563 0.1260 0.3961 0.042 Uiso 0.624(6) 1 calc R U P A 1
C95 C 0.1821(5) 0.2153(4) 0.4483(3) 0.0335(14) Uani 0.624(6) 1 d D U P A 1
H95 H 0.1423 0.2628 0.4212 0.040 Uiso 0.624(6) 1 calc R U P A 1
C96 C 0.1733(9) 0.2273(9) 0.5032(4) 0.038(2) Uani 0.624(6) 1 d D U P A 1
H96 H 0.1269 0.2830 0.5140 0.045 Uiso 0.624(6) 1 calc R U P A 1
C97 C 0.2311(5) 0.1590(4) 0.5415(2) 0.0336(14) Uani 0.624(6) 1 d D U P A 1
H97 H 0.2252 0.1690 0.5787 0.040 Uiso 0.624(6) 1 calc R U P A 1
C98 C 0.3571(7) 0.0004(6) 0.5722(4) 0.047(3) Uani 0.624(6) 1 d D U P A 1
H98A H 0.4185 -0.0367 0.5534 0.071 Uiso 0.624(6) 1 calc R U P A 1
H98B H 0.3154 -0.0450 0.5951 0.071 Uiso 0.624(6) 1 calc R U P A 1
H98C H 0.3761 0.0335 0.5969 0.071 Uiso 0.624(6) 1 calc R U P A 1
C92B C 0.2462(6) 0.1491(6) 0.4963(3) 0.029(2) Uiso 0.376(6) 1 d D . P A 2
C93B C 0.2794(7) 0.1144(8) 0.5492(4) 0.029(2) Uiso 0.376(6) 1 d D . P A 2
H93B H 0.2438 0.1445 0.5794 0.035 Uiso 0.376(6) 1 calc R U P A 2
C94B C 0.3634(11) 0.0367(8) 0.5594(5) 0.036(4) Uani 0.376(6) 1 d D . P A 2
H94B H 0.3893 0.0182 0.5948 0.043 Uiso 0.376(6) 1 calc R U P A 2
C95B C 0.4091(7) -0.0133(7) 0.5176(4) 0.035(2) Uiso 0.376(6) 1 d D . P A 2
H95B H 0.4634 -0.0699 0.5249 0.042 Uiso 0.376(6) 1 calc R U P A 2
C96B C 0.3754(8) 0.0198(7) 0.4652(4) 0.037(3) Uiso 0.376(6) 1 d D . P A 2
H96B H 0.4094 -0.0119 0.4355 0.045 Uiso 0.376(6) 1 calc R U P A 2
C97B C 0.2934(9) 0.0976(8) 0.4551(5) 0.029(3) Uiso 0.376(6) 1 d D . P A 2
H97B H 0.2687 0.1165 0.4193 0.035 Uiso 0.376(6) 1 calc R U P A 2
C98B C 0.1611(12) 0.2376(12) 0.4845(7) 0.036(4) Uani 0.376(6) 1 d D . P A 2
H98D H 0.1662 0.2866 0.5038 0.055 Uiso 0.376(6) 1 calc R U P A 2
H98E H 0.0964 0.2184 0.4986 0.055 Uiso 0.376(6) 1 calc R U P A 2
H98F H 0.1646 0.2660 0.4434 0.055 Uiso 0.376(6) 1 calc R U P A 2
Ce1 Ce 0.35278(2) 0.11715(2) 0.22836(2) 0.01164(4) Uani 1 1 d . . . . .
N1 N 0.46308(16) 0.04571(17) 0.14232(9) 0.0132(5) Uani 1 1 d . . . . .
N2 N 0.38945(16) -0.02643(17) 0.32078(9) 0.0132(5) Uani 1 1 d . . . . .
N3 N 0.21254(16) 0.27546(17) 0.24400(9) 0.0134(5) Uani 1 1 d . . . . .
O1 O 0.44578(14) 0.22499(14) 0.15237(8) 0.0151(4) Uani 1 1 d . . . . .
O2 O 0.60961(14) -0.04320(14) 0.06648(8) 0.0155(4) Uani 1 1 d . . . . .
O3 O 0.34104(14) -0.04818(14) 0.21886(8) 0.0166(4) Uani 1 1 d . . . . .
O4 O 0.20755(13) 0.07952(14) 0.30213(8) 0.0168(4) Uani 1 1 d . . . . .
O5 O 0.42470(13) -0.20163(14) 0.40367(8) 0.0153(4) Uani 1 1 d . . . . .
O6 O 0.53435(13) 0.03673(14) 0.24530(8) 0.0164(4) Uani 1 1 d . . . . .
O7 O 0.20458(13) 0.17338(14) 0.17282(8) 0.0162(4) Uani 1 1 d . . . . .
O8 O 0.04841(13) 0.41374(14) 0.28062(8) 0.0159(4) Uani 1 1 d . . . . .
O9 O 0.38493(13) 0.21983(15) 0.28629(8) 0.0175(4) Uani 1 1 d . . . . .

loop_
_atom_site_aniso_label
_atom_site_aniso_U_11
_atom_site_aniso_U_22
_atom_site_aniso_U_33
_atom_site_aniso_U_23
_atom_site_aniso_U_13
_atom_site_aniso_U_12
C1 0.0129(12) 0.0144(14) 0.0116(13) -0.0047(11) -0.0044(11) -0.0010(11)
C2 0.0125(12) 0.0139(14) 0.0143(14) -0.0033(11) -0.0053(11) -0.0035(11)
C3 0.0132(13) 0.0173(15) 0.0147(14) -0.0019(12) -0.0020(11) -0.0059(11)
C4 0.0131(13) 0.0189(15) 0.0140(14) -0.0053(12) -0.0021(11) -0.0037(11)
C5 0.0134(12) 0.0146(14) 0.0137(14) -0.0058(11) -0.0034(11) -0.0020(11)
C6 0.0109(12) 0.0146(14) 0.0118(13) -0.0029(11) -0.0021(10) -0.0029(10)
C7 0.0164(13) 0.0165(15) 0.0199(15) -0.0058(12) -0.0014(11) -0.0059(11)
C8 0.0193(14) 0.0185(16) 0.0336(18) -0.0081(14) 0.0009(13) -0.0089(12)
C9 0.0179(14) 0.0143(16) 0.0340(18) -0.0032(14) 0.0007(13) -0.0032(12)
C10 0.0316(17) 0.0258(18) 0.0284(18) -0.0119(14) -0.0054(14) -0.0122(14)
C11 0.0182(14) 0.0198(16) 0.0190(15) -0.0087(13) 0.0056(12) -0.0047(12)
C12 0.0207(15) 0.0329(19) 0.0193(16) -0.0125(14) 0.0020(12) -0.0069(13)
C13 0.0157(14) 0.041(2) 0.0318(18) -0.0181(16) 0.0013(13) -0.0019(14)
C14 0.0367(19) 0.036(2) 0.034(2) -0.0179(17) 0.0217(16) -0.0185(16)
C15 0.0143(13) 0.0154(15) 0.0142(14) -0.0035(11) -0.0042(11) -0.0039(11)
C16 0.0152(13) 0.0186(15) 0.0150(14) -0.0059(12) -0.0051(11) -0.0052(11)
C17 0.0193(14) 0.0182(15) 0.0156(14) -0.0046(12) -0.0048(11) -0.0072(12)
C18 0.0235(15) 0.0149(15) 0.0188(15) -0.0047(12) -0.0056(12) -0.0070(12)
C19 0.0156(13) 0.0177(15) 0.0159(14) -0.0063(12) -0.0039(11) -0.0031(11)
C20 0.0147(13) 0.0167(15) 0.0134(14) -0.0040(12) -0.0026(11) -0.0043(11)
C21 0.0253(15) 0.0210(16) 0.0193(16) -0.0026(13) 0.0010(12) -0.0146(13)
C22 0.0244(16) 0.036(2) 0.0335(19) -0.0065(16) 0.0014(14) -0.0183(15)
C23 0.047(2) 0.0322(19) 0.0154(16) -0.0021(14) 0.0001(14) -0.0220(16)
C24 0.0419(19) 0.0264(19) 0.0246(18) -0.0059(14) 0.0058(15) -0.0228(16)
C25 0.0191(14) 0.0168(15) 0.0239(16) -0.0100(13) -0.0010(12) -0.0037(12)
C26 0.0339(18) 0.0213(18) 0.044(2) -0.0164(16) 0.0059(16) -0.0065(15)
C27 0.0188(15) 0.0244(18) 0.0360(19) -0.0133(15) -0.0059(14) 0.0003(13)
C28 0.0249(16) 0.0341(19) 0.0227(17) -0.0176(15) -0.0011(13) -0.0065(14)
C29 0.0105(12) 0.0180(15) 0.0100(13) -0.0066(11) 0.0013(10) -0.0035(11)
C30 0.0122(13) 0.0185(15) 0.0148(14) -0.0064(12) -0.0010(11) -0.0039(11)
C31 0.0097(13) 0.0302(18) 0.0192(16) -0.0036(14) -0.0009(11) -0.0044(12)
C32 0.0121(13) 0.0328(18) 0.0177(15) -0.0033(13) 0.0023(11) -0.0097(12)
C33 0.0139(13) 0.0205(16) 0.0145(14) -0.0055(12) -0.0011(11) -0.0064(11)
C34 0.0102(12) 0.0206(15) 0.0142(14) -0.0085(12) -0.0012(10) -0.0016(11)
C35 0.0081(13) 0.045(2) 0.0314(19) 0.0090(16) 0.0005(13) -0.0040(14)
C36 0.0213(17) 0.058(3) 0.046(2) 0.007(2) -0.0164(16) -0.0154(17)
C37 0.0233(17) 0.045(2) 0.038(2) -0.0057(18) 0.0054(16) 0.0137(16)
C38 0.0093(16) 0.078(3) 0.066(3) 0.033(2) 0.0016(17) -0.0003(18)
C39 0.0154(13) 0.0230(16) 0.0166(15) -0.0006(12) -0.0024(11) -0.0062(12)
C40 0.0225(15) 0.0218(17) 0.0239(17) -0.0006(13) -0.0006(13) -0.0088(13)
C41 0.0198(15) 0.0318(19) 0.0248(17) 0.0002(14) 0.0032(13) -0.0102(14)
C42 0.0273(16) 0.0338(19) 0.0183(16) -0.0015(14) -0.0049(13) -0.0080(14)
C43 0.0094(12) 0.0196(15) 0.0161(14) -0.0085(12) -0.0010(10) -0.0027(11)
C44 0.0106(12) 0.0181(15) 0.0148(14) -0.0071(12) -0.0031(11) -0.0037(11)
C45 0.0098(12) 0.0232(16) 0.0156(14) -0.0062(12) -0.0024(11) -0.0032(11)
C46 0.0095(12) 0.0227(16) 0.0179(15) -0.0073(12) -0.0025(11) 0.0002(11)
C47 0.0124(12) 0.0184(15) 0.0158(14) -0.0060(12) -0.0028(11) -0.0028(11)
C48 0.0097(12) 0.0200(15) 0.0109(13) -0.0034(11) 0.0011(10) -0.0066(11)
C49 0.0085(13) 0.0322(19) 0.0213(16) 0.0029(14) -0.0002(12) -0.0024(12)
C50 0.0154(15) 0.038(2) 0.044(2) 0.0021(17) -0.0024(14) -0.0137(14)
C51 0.0144(15) 0.056(2) 0.0210(17) 0.0012(16) 0.0043(13) 0.0005(15)
C52 0.0091(13) 0.042(2) 0.0305(19) 0.0041(16) 0.0006(13) -0.0030(13)
C53 0.0146(13) 0.0190(16) 0.0194(15) -0.0029(12) -0.0033(11) -0.0027(11)
C54 0.0160(14) 0.0210(17) 0.0292(18) -0.0019(14) -0.0046(13) 0.0022(12)
C55 0.0193(14) 0.0243(17) 0.0195(16) -0.0017(13) -0.0055(12) -0.0017(12)
C56 0.0208(15) 0.0204(17) 0.0283(17) -0.0073(14) -0.0037(13) -0.0022(12)
C57 0.0116(12) 0.0170(15) 0.0154(14) -0.0025(12) -0.0014(11) -0.0043(11)
C58 0.0124(13) 0.0216(16) 0.0168(14) -0.0074(12) -0.0042(11) -0.0032(11)
C59 0.0098(12) 0.0231(16) 0.0198(15) -0.0061(13) -0.0054(11) -0.0032(11)
C60 0.0093(12) 0.0164(15) 0.0205(15) -0.0046(12) -0.0014(11) -0.0032(11)
C61 0.0128(12) 0.0164(15) 0.0168(14) -0.0071(12) -0.0015(11) -0.0047(11)
C62 0.0101(12) 0.0169(15) 0.0122(14) -0.0039(11) 0.0003(10) -0.0050(11)
C63 0.0118(13) 0.0320(18) 0.0202(15) -0.0134(14) -0.0030(11) -0.0032(12)
C64 0.0246(16) 0.0328(19) 0.0184(16) -0.0109(14) -0.0050(13) -0.0038(14)
C65 0.0204(15) 0.0306(18) 0.0271(17) -0.0145(14) -0.0016(13) -0.0082(13)
C66 0.0201(15) 0.047(2) 0.039(2) -0.0262(17) -0.0127(14) -0.0002(15)
C67 0.0090(12) 0.0250(17) 0.0285(17) -0.0134(14) -0.0035(12) 0.0009(11)
C68 0.0126(14) 0.040(2) 0.0321(18) -0.0165(16) -0.0057(13) 0.0017(13)
C69 0.0162(15) 0.067(3) 0.0313(19) -0.0251(19) -0.0023(14) 0.0075(16)
C70 0.0183(17) 0.024(2) 0.112(4) -0.025(2) -0.015(2) 0.0030(14)
C71 0.0104(12) 0.0195(15) 0.0155(14) -0.0070(12) 0.0007(11) -0.0044(11)
C72 0.0135(13) 0.0170(15) 0.0141(14) -0.0035(12) -0.0014(11) -0.0061(11)
C73 0.0155(13) 0.0225(16) 0.0151(14) -0.0076(12) -0.0013(11) -0.0071(12)
C74 0.0147(13) 0.0171(15) 0.0190(15) -0.0057(12) -0.0003(11) -0.0049(11)
C75 0.0085(12) 0.0218(16) 0.0157(14) -0.0044(12) -0.0002(10) -0.0041(11)
C76 0.0123(12) 0.0169(15) 0.0147(14) -0.0042(12) -0.0008(11) -0.0061(11)
C77 0.0120(13) 0.0238(16) 0.0192(15) -0.0090(13) -0.0029(11) -0.0042(11)
C78 0.0137(14) 0.046(2) 0.0272(17) -0.0161(16) -0.0006(12) -0.0125(14)
C79 0.0201(15) 0.0316(19) 0.0289(18) -0.0117(15) -0.0085(13) -0.0065(13)
C80 0.0225(15) 0.0291(18) 0.0267(17) -0.0096(14) -0.0103(13) -0.0034(13)
C81 0.0132(13) 0.0223(16) 0.0279(17) -0.0141(14) -0.0014(12) -0.0006(12)
C82 0.0378(19) 0.0240(19) 0.035(2) -0.0089(16) -0.0018(16) 0.0035(15)
C83 0.0185(16) 0.058(3) 0.062(3) -0.049(2) -0.0022(16) -0.0010(16)
C84 0.0202(15) 0.0338(19) 0.0261(17) -0.0142(15) 0.0054(13) -0.0037(14)
C85 0.0231(17) 0.043(2) 0.053(3) 0.000(2) 0.0015(17) -0.0152(16)
C86 0.039(2) 0.086(4) 0.057(3) -0.016(3) -0.014(2) -0.013(2)
C87 0.055(3) 0.105(5) 0.085(4) -0.049(4) 0.008(3) -0.035(3)
C88 0.039(2) 0.048(3) 0.093(4) -0.017(3) 0.023(3) -0.014(2)
C89 0.037(2) 0.050(3) 0.050(3) 0.008(2) 0.0027(19) -0.010(2)
C90 0.0266(18) 0.063(3) 0.040(2) -0.006(2) -0.0006(16) -0.0191(19)
C91 0.036(2) 0.050(3) 0.110(4) -0.011(3) 0.009(3) -0.016(2)
C92 0.036(3) 0.028(3) 0.037(3) -0.006(2) -0.009(2) -0.012(2)
C93 0.041(4) 0.025(3) 0.040(3) -0.009(3) -0.012(3) -0.010(3)
C94 0.049(3) 0.030(3) 0.031(3) -0.007(2) -0.009(3) -0.013(3)
C95 0.045(3) 0.027(3) 0.032(3) -0.004(2) -0.014(3) -0.012(2)
C96 0.048(5) 0.033(4) 0.036(4) -0.008(3) -0.013(3) -0.011(3)
C97 0.042(3) 0.033(3) 0.028(3) -0.005(2) -0.007(2) -0.012(3)
C98 0.053(5) 0.037(5) 0.054(5) -0.004(4) -0.025(4) -0.008(4)
C94B 0.061(8) 0.036(8) 0.021(6) 0.003(6) -0.010(5) -0.036(7)
C98B 0.025(6) 0.032(7) 0.045(11) -0.001(8) -0.009(7) -0.001(5)
Ce1 0.00756(7) 0.01485(8) 0.01267(8) -0.00446(6) -0.00055(5) -0.00213(5)
N1 0.0118(10) 0.0140(12) 0.0155(12) -0.0053(10) -0.0024(9) -0.0032(9)
N2 0.0092(10) 0.0189(13) 0.0125(12) -0.0071(10) -0.0002(9) -0.0025(9)
N3 0.0092(10) 0.0155(12) 0.0158(12) -0.0051(10) -0.0014(9) -0.0023(9)
O1 0.0156(9) 0.0160(10) 0.0146(10) -0.0074(8) 0.0025(8) -0.0043(8)
O2 0.0160(9) 0.0146(10) 0.0172(10) -0.0071(8) 0.0027(8) -0.0055(8)
O3 0.0170(10) 0.0193(11) 0.0147(10) -0.0046(8) 0.0009(8) -0.0074(8)
O4 0.0102(9) 0.0198(11) 0.0176(10) -0.0012(9) -0.0001(8) -0.0030(8)
O5 0.0083(9) 0.0185(11) 0.0168(10) -0.0028(8) -0.0001(7) -0.0019(8)
O6 0.0101(9) 0.0204(11) 0.0167(10) -0.0018(9) -0.0007(8) -0.0034(8)
O7 0.0091(9) 0.0199(11) 0.0201(11) -0.0086(9) -0.0026(8) 0.0002(8)
O8 0.0085(9) 0.0193(11) 0.0226(11) -0.0096(9) -0.0028(8) -0.0024(8)
O9 0.0104(9) 0.0235(11) 0.0200(11) -0.0092(9) -0.0028(8) -0.0013(8)

loop_
_atom_type_symbol
_atom_type_description
_atom_type_scat_dispersion_real
_atom_type_scat_dispersion_imag
_atom_type_scat_source
C C 0.0033 0.0016 'International Tables Vol C Tables 4.2.6.8 and 6.1.1.4'
H H 0.0000 0.0000 'International Tables Vol C Tables 4.2.6.8 and 6.1.1.4'
Ce Ce -0.2486 2.6331 'International Tables Vol C Tables 4.2.6.8 and 6.1.1.4'
N N 0.0061 0.0033 'International Tables Vol C Tables 4.2.6.8 and 6.1.1.4'
O O 0.0106 0.0060 'International Tables Vol C Tables 4.2.6.8 and 6.1.1.4'

loop_
_geom_angle_atom_site_label_1
_geom_angle_atom_site_label_2
_geom_angle_atom_site_label_3
_geom_angle
O1 C1 C2 125.8(3)
O1 C1 C6 118.4(2)
C2 C1 C6 115.8(2)
C3 C2 C1 117.4(3)
C3 C2 C7 122.4(2)
C1 C2 C7 120.2(2)
C2 C3 C4 128.5(3)
C2 C3 H3 115.8
C4 C3 H3 115.8
C5 C4 C3 114.6(2)
C5 C4 C11 125.7(3)
C3 C4 C11 119.6(2)
C4 C5 O2 121.9(2)
C4 C5 C6 120.5(3)
O2 C5 C6 117.5(2)
N1 C6 C5 122.0(2)
N1 C6 C1 114.8(2)
C5 C6 C1 123.1(2)
C2 C7 C8 111.5(2)
C2 C7 C10 109.1(2)
C8 C7 C10 108.6(2)
C2 C7 C9 109.5(2)
C8 C7 C9 108.5(2)
C10 C7 C9 109.6(2)
C7 C8 H8A 109.5
C7 C8 H8B 109.5
H8A C8 H8B 109.5
C7 C8 H8C 109.5
H8A C8 H8C 109.5
H8B C8 H8C 109.5
C7 C9 H9A 109.5
C7 C9 H9B 109.5
H9A C9 H9B 109.5
C7 C9 H9C 109.5
H9A C9 H9C 109.5
H9B C9 H9C 109.5
C7 C10 H10A 109.5
C7 C10 H10B 109.5
H10A C10 H10B 109.5
C7 C10 H10C 109.5
H10A C10 H10C 109.5
H10B C10 H10C 109.5
C4 C11 C14 112.4(2)
C4 C11 C12 110.4(2)
C14 C11 C12 106.7(3)
C4 C11 C13 108.9(2)
C14 C11 C13 107.4(3)
C12 C11 C13 111.0(2)
C11 C12 H12A 109.5
C11 C12 H12B 109.5
H12A C12 H12B 109.5
C11 C12 H12C 109.5
H12A C12 H12C 109.5
H12B C12 H12C 109.5
C11 C13 H13A 109.5
C11 C13 H13B 109.5
H13A C13 H13B 109.5
C11 C13 H13C 109.5
H13A C13 H13C 109.5
H13B C13 H13C 109.5
C11 C14 H14A 109.5
C11 C14 H14B 109.5
H14A C14 H14B 109.5
C11 C14 H14C 109.5
H14A C14 H14C 109.5
H14B C14 H14C 109.5
N1 C15 C20 121.7(2)
N1 C15 C16 115.6(2)
C20 C15 C16 122.7(3)
O3 C16 C17 125.7(3)
O3 C16 C15 117.9(2)
C17 C16 C15 116.4(2)
C18 C17 C16 116.9(3)
C18 C17 C21 122.8(3)
C16 C17 C21 120.2(3)
C17 C18 C19 128.3(3)
C17 C18 H18 115.9
C19 C18 H18 115.9
C20 C19 C18 115.0(3)
C20 C19 C25 124.0(3)
C18 C19 C25 121.0(3)
C19 C20 O2 121.7(2)
C19 C20 C15 120.6(3)
O2 C20 C15 117.7(2)
C24 C21 C17 112.2(2)
C24 C21 C22 108.3(3)
C17 C21 C22 109.8(2)
C24 C21 C23 108.1(3)
C17 C21 C23 108.8(2)
C22 C21 C23 109.6(3)
C21 C22 H22A 109.5
C21 C22 H22B 109.5
H22A C22 H22B 109.5
C21 C22 H22C 109.5
H22A C22 H22C 109.5
H22B C22 H22C 109.5
C21 C23 H23A 109.5
C21 C23 H23B 109.5
H23A C23 H23B 109.5
C21 C23 H23C 109.5
H23A C23 H23C 109.5
H23B C23 H23C 109.5
C21 C24 H24A 109.5
C21 C24 H24B 109.5
H24A C24 H24B 109.5
C21 C24 H24C 109.5
H24A C24 H24C 109.5
H24B C24 H24C 109.5
C19 C25 C26 112.3(3)
C19 C25 C28 109.5(2)
C26 C25 C28 107.0(3)
C19 C25 C27 110.5(2)
C26 C25 C27 106.6(2)
C28 C25 C27 111.0(3)
C25 C26 H26A 109.5
C25 C26 H26B 109.5
H26A C26 H26B 109.5
C25 C26 H26C 109.5
H26A C26 H26C 109.5
H26B C26 H26C 109.5
C25 C27 H27A 109.5
C25 C27 H27B 109.5
H27A C27 H27B 109.5
C25 C27 H27C 109.5
H27A C27 H27C 109.5
H27B C27 H27C 109.5
C25 C28 H28A 109.5
C25 C28 H28B 109.5
H28A C28 H28B 109.5
C25 C28 H28C 109.5
H28A C28 H28C 109.5
H28B C28 H28C 109.5
N2 C29 C34 122.6(2)
N2 C29 C30 115.0(2)
C34 C29 C30 122.5(2)
O4 C30 C31 125.1(2)
O4 C30 C29 118.3(2)
C31 C30 C29 116.6(2)
C32 C31 C30 117.0(2)
C32 C31 C35 123.6(3)
C30 C31 C35 119.4(3)
C31 C32 C33 128.0(3)
C31 C32 H32 116.0
C33 C32 H32 116.0
C34 C33 C32 114.9(3)
C34 C33 C39 124.6(2)
C32 C33 C39 120.5(2)
C33 C34 O5 121.8(2)
C33 C34 C29 120.9(2)
O5 C34 C29 117.3(2)
C36 C35 C37 109.6(3)
C36 C35 C31 109.2(3)
C37 C35 C31 109.3(3)
C36 C35 C38 108.6(3)
C37 C35 C38 108.7(3)
C31 C35 C38 111.4(3)
C35 C36 H36A 109.5
C35 C36 H36B 109.5
H36A C36 H36B 109.5
C35 C36 H36C 109.5
H36A C36 H36C 109.5
H36B C36 H36C 109.5
C35 C37 H37A 109.5
C35 C37 H37B 109.5
H37A C37 H37B 109.5
C35 C37 H37C 109.5
H37A C37 H37C 109.5
H37B C37 H37C 109.5
C35 C38 H38A 109.5
C35 C38 H38B 109.5
H38A C38 H38B 109.5
C35 C38 H38C 109.5
H38A C38 H38C 109.5
H38B C38 H38C 109.5
C40 C39 C42 110.3(2)
C40 C39 C41 106.6(2)
C42 C39 C41 108.0(2)
C40 C39 C33 111.4(2)
C42 C39 C33 108.3(2)
C41 C39 C33 112.2(2)
C39 C40 H40A 109.5
C39 C40 H40B 109.5
H40A C40 H40B 109.5
C39 C40 H40C 109.5
H40A C40 H40C 109.5
H40B C40 H40C 109.5
C39 C41 H41A 109.5
C39 C41 H41B 109.5
H41A C41 H41B 109.5
C39 C41 H41C 109.5
H41A C41 H41C 109.5
H41B C41 H41C 109.5
C39 C42 H42A 109.5
C39 C42 H42B 109.5
H42A C42 H42B 109.5
C39 C42 H42C 109.5
H42A C42 H42C 109.5
H42B C42 H42C 109.5
N2 C43 C48 121.4(2)
N2 C43 C44 114.9(2)
C48 C43 C44 123.6(2)
O6 C44 C45 124.9(2)
O6 C44 C43 119.1(2)
C45 C44 C43 115.9(2)
C46 C45 C44 116.7(2)
C46 C45 C49 123.4(2)
C44 C45 C49 119.9(2)
C45 C46 C47 128.3(2)
C45 C46 H46 115.8
C47 C46 H46 115.8
C48 C47 C46 115.1(3)
C48 C47 C53 123.6(2)
C46 C47 C53 121.2(2)
C47 C48 O5 121.5(2)
C47 C48 C43 120.0(2)
O5 C48 C43 118.4(2)
C45 C49 C50 109.6(2)
C45 C49 C51 109.4(2)
C50 C49 C51 110.3(3)
C45 C49 C52 111.6(2)
C50 C49 C52 108.1(3)
C51 C49 C52 107.8(3)
C49 C50 H50A 109.5
C49 C50 H50B 109.5
H50A C50 H50B 109.5
C49 C50 H50C 109.5
H50A C50 H50C 109.5
H50B C50 H50C 109.5
C49 C51 H51A 109.5
C49 C51 H51B 109.5
H51A C51 H51B 109.5
C49 C51 H51C 109.5
H51A C51 H51C 109.5
H51B C51 H51C 109.5
C49 C52 H52A 109.5
C49 C52 H52B 109.5
H52A C52 H52B 109.5
C49 C52 H52C 109.5
H52A C52 H52C 109.5
H52B C52 H52C 109.5
C47 C53 C55 111.5(2)
C47 C53 C54 112.4(2)
C55 C53 C54 106.8(2)
C47 C53 C56 108.3(2)
C55 C53 C56 110.9(2)
C54 C53 C56 106.9(2)
C53 C54 H54A 109.5
C53 C54 H54B 109.5
H54A C54 H54B 109.5
C53 C54 H54C 109.5
H54A C54 H54C 109.5
H54B C54 H54C 109.5
C53 C55 H55A 109.5
C53 C55 H55B 109.5
H55A C55 H55B 109.5
C53 C55 H55C 109.5
H55A C55 H55C 109.5
H55B C55 H55C 109.5
C53 C56 H56A 109.5
C53 C56 H56B 109.5
H56A C56 H56B 109.5
C53 C56 H56C 109.5
H56A C56 H56C 109.5
H56B C56 H56C 109.5
O7 C57 C58 125.6(3)
O7 C57 C62 118.6(2)
C58 C57 C62 115.8(2)
C59 C58 C57 117.0(2)
C59 C58 C63 123.3(2)
C57 C58 C63 119.7(2)
C58 C59 C60 128.5(2)
C58 C59 H59 115.8
C60 C59 H59 115.8
C61 C60 C59 115.1(2)
C61 C60 C67 124.3(3)
C59 C60 C67 120.6(2)
C60 C61 O8 122.2(2)
C60 C61 C62 120.0(2)
O8 C61 C62 117.8(2)
N3 C62 C61 121.7(2)
N3 C62 C57 114.8(2)
C61 C62 C57 123.5(2)
C64 C63 C65 110.7(2)
C64 C63 C58 108.9(2)
C65 C63 C58 109.6(2)
C64 C63 C66 107.9(2)
C65 C63 C66 108.0(3)
C58 C63 C66 111.8(2)
C63 C64 H64A 109.5
C63 C64 H64B 109.5
H64A C64 H64B 109.5
C63 C64 H64C 109.5
H64A C64 H64C 109.5
H64B C64 H64C 109.5
C63 C65 H65A 109.5
C63 C65 H65B 109.5
H65A C65 H65B 109.5
C63 C65 H65C 109.5
H65A C65 H65C 109.5
H65B C65 H65C 109.5
C63 C66 H66A 109.5
C63 C66 H66B 109.5
H66A C66 H66B 109.5
C63 C66 H66C 109.5
H66A C66 H66C 109.5
H66B C66 H66C 109.5
C69 C67 C70 112.0(3)
C69 C67 C68 107.1(3)
C70 C67 C68 106.5(3)
C69 C67 C60 109.2(2)
C70 C67 C60 110.0(3)
C68 C67 C60 112.1(2)
C67 C68 H68A 109.5
C67 C68 H68B 109.5
H68A C68 H68B 109.5
C67 C68 H68C 109.5
H68A C68 H68C 109.5
H68B C68 H68C 109.5
C67 C69 H69A 109.5
C67 C69 H69B 109.5
H69A C69 H69B 109.5
C67 C69 H69C 109.5
H69A C69 H69C 109.5
H69B C69 H69C 109.5
C67 C70 H70A 109.5
C67 C70 H70B 109.5
H70A C70 H70B 109.5
C67 C70 H70C 109.5
H70A C70 H70C 109.5
H70B C70 H70C 109.5
O9 C71 C72 126.1(2)
O9 C71 C76 117.7(2)
C72 C71 C76 116.2(2)
C73 C72 C71 116.8(2)
C73 C72 C77 122.5(2)
C71 C72 C77 120.7(2)
C72 C73 C74 128.2(3)
C72 C73 H73 115.9
C74 C73 H73 115.9
C75 C74 C73 114.8(2)
C75 C74 C81 125.1(2)
C73 C74 C81 120.1(2)
C74 C75 O8 122.4(2)
C74 C75 C76 120.4(2)
O8 C75 C76 117.2(2)
N3 C76 C75 122.3(2)
N3 C76 C71 114.9(2)
C75 C76 C71 122.7(2)
C79 C77 C72 112.0(2)
C79 C77 C80 109.0(2)
C72 C77 C80 109.4(2)
C79 C77 C78 107.7(2)
C72 C77 C78 109.6(2)
C80 C77 C78 109.0(2)
C77 C78 H78A 109.5
C77 C78 H78B 109.5
H78A C78 H78B 109.5
C77 C78 H78C 109.5
H78A C78 H78C 109.5
H78B C78 H78C 109.5
C77 C79 H79A 109.5
C77 C79 H79B 109.5
H79A C79 H79B 109.5
C77 C79 H79C 109.5
H79A C79 H79C 109.5
H79B C79 H79C 109.5
C77 C80 H80A 109.5
C77 C80 H80B 109.5
H80A C80 H80B 109.5
C77 C80 H80C 109.5
H80A C80 H80C 109.5
H80B C80 H80C 109.5
C82 C81 C84 110.7(3)
C82 C81 C83 107.1(3)
C84 C81 C83 106.8(3)
C82 C81 C74 111.0(3)
C84 C81 C74 108.6(2)
C83 C81 C74 112.6(2)
C81 C82 H82A 109.5
C81 C82 H82B 109.5
H82A C82 H82B 109.5
C81 C82 H82C 109.5
H82A C82 H82C 109.5
H82B C82 H82C 109.5
C81 C83 H83A 109.5
C81 C83 H83B 109.5
H83A C83 H83B 109.5
C81 C83 H83C 109.5
H83A C83 H83C 109.5
H83B C83 H83C 109.5
C81 C84 H84A 109.5
C81 C84 H84B 109.5
H84A C84 H84B 109.5
C81 C84 H84C 109.5
H84A C84 H84C 109.5
H84B C84 H84C 109.5
C86 C85 C90 117.9(4)
C86 C85 C91 121.2(4)
C90 C85 C91 120.9(4)
C85 C86 C87 121.0(4)
C85 C86 H86 119.5
C87 C86 H86 119.5
C88 C87 C86 120.4(5)
C88 C87 H87 119.8
C86 C87 H87 119.8
C89 C88 C87 118.5(4)
C89 C88 H88 120.7
C87 C88 H88 120.7
C90 C89 C88 121.3(4)
C90 C89 H89 119.4
C88 C89 H89 119.4
C89 C90 C85 120.9(4)
C89 C90 H90 119.6
C85 C90 H90 119.6
C85 C91 H91A 109.5
C85 C91 H91B 109.5
H91A C91 H91B 109.5
C85 C91 H91C 109.5
H91A C91 H91C 109.5
H91B C91 H91C 109.5
C97 C92 C93 117.7(5)
C97 C92 C98 120.7(7)
C93 C92 C98 121.5(7)
C94 C93 C92 120.2(6)
C94 C93 H93 119.9
C92 C93 H93 119.9
C95 C94 C93 120.8(5)
C95 C94 H94 119.6
C93 C94 H94 119.6
C94 C95 C96 119.0(6)
C94 C95 H95 120.5
C96 C95 H95 120.5
C97 C96 C95 119.9(8)
C97 C96 H96 120.0
C95 C96 H96 120.0
C96 C97 C92 122.2(7)
C96 C97 H97 118.9
C92 C97 H97 118.9
C92 C98 H98A 109.5
C92 C98 H98B 109.5
H98A C98 H98B 109.5
C92 C98 H98C 109.5
H98A C98 H98C 109.5
H98B C98 H98C 109.5
C97B C92B C93B 117.7(8)
C97B C92B C98B 121.2(9)
C93B C92B C98B 121.0(9)
C92B C93B C94B 121.4(10)
C92B C93B H93B 119.3
C94B C93B H93B 119.3
C95B C94B C93B 119.5(11)
C95B C94B H94B 120.3
C93B C94B H94B 120.3
C96B C95B C94B 119.1(9)
C96B C95B H95B 120.5
C94B C95B H95B 120.5
C97B C96B C95B 121.1(10)
C97B C96B H96B 119.4
C95B C96B H96B 119.4
C96B C97B C92B 120.8(10)
C96B C97B H97B 119.6
C92B C97B H97B 119.6
C92B C98B H98D 109.5
C92B C98B H98E 109.5
H98D C98B H98E 109.5
C92B C98B H98F 109.5
H98D C98B H98F 109.5
H98E C98B H98F 109.5
O1 Ce1 O9 80.94(6)
O1 Ce1 O4 155.26(6)
O9 Ce1 O4 88.69(6)
O1 Ce1 O7 89.92(6)
O9 Ce1 O7 121.89(6)
O4 Ce1 O7 76.55(6)
O1 Ce1 O3 121.73(6)
O9 Ce1 O3 149.66(6)
O4 Ce1 O3 77.04(6)
O7 Ce1 O3 81.02(6)
O1 Ce1 O6 78.38(6)
O9 Ce1 O6 78.14(6)
O4 Ce1 O6 121.51(6)
O7 Ce1 O6 155.21(6)
O3 Ce1 O6 86.65(6)
O1 Ce1 N3 88.87(7)
O9 Ce1 N3 61.36(6)
O4 Ce1 N3 66.50(7)
O7 Ce1 N3 61.21(6)
O3 Ce1 N3 131.85(6)
O6 Ce1 N3 139.02(6)
O1 Ce1 N1 61.33(7)
O9 Ce1 N1 132.20(6)
O4 Ce1 N1 137.14(7)
O7 Ce1 N1 88.25(6)
O3 Ce1 N1 60.96(6)
O6 Ce1 N1 66.96(6)
N3 Ce1 N1 138.12(7)
O1 Ce1 N2 138.73(6)
O9 Ce1 N2 83.20(7)
O4 Ce1 N2 60.84(6)
O7 Ce1 N2 130.43(6)
O3 Ce1 N2 66.46(6)
O6 Ce1 N2 61.12(6)
N3 Ce1 N2 115.94(7)
N1 Ce1 N2 105.60(7)
C6 N1 C15 120.5(2)
C6 N1 Ce1 118.55(17)
C15 N1 Ce1 119.13(18)
C29 N2 C43 120.1(2)
C29 N2 Ce1 119.11(16)
C43 N2 Ce1 118.91(18)
C76 N3 C62 120.5(2)
C76 N3 Ce1 119.51(16)
C62 N3 Ce1 118.64(17)
C1 O1 Ce1 124.39(17)
C5 O2 C20 120.4(2)
C16 O3 Ce1 124.78(17)
C30 O4 Ce1 124.96(16)
C34 O5 C48 120.0(2)
C44 O6 Ce1 124.13(16)
C57 O7 Ce1 123.25(16)
C61 O8 C75 120.3(2)
C71 O9 Ce1 125.62(16)

loop_
_geom_bond_atom_site_label_1
_geom_bond_atom_site_label_2
_geom_bond_distance
C1 O1 1.274(3)
C1 C2 1.432(4)
C1 C6 1.456(4)
C2 C3 1.366(4)
C2 C7 1.526(4)
C3 C4 1.433(4)
C3 H3 0.9500
C4 C5 1.372(4)
C4 C11 1.529(4)
C5 O2 1.386(3)
C5 C6 1.428(4)
C6 N1 1.325(3)
C7 C8 1.533(4)
C7 C10 1.536(4)
C7 C9 1.538(4)
C8 H8A 0.9800
C8 H8B 0.9800
C8 H8C 0.9800
C9 H9A 0.9800
C9 H9B 0.9800
C9 H9C 0.9800
C10 H10A 0.9800
C10 H10B 0.9800
C10 H10C 0.9800
C11 C14 1.534(4)
C11 C12 1.535(4)
C11 C13 1.539(4)
C12 H12A 0.9800
C12 H12B 0.9800
C12 H12C 0.9800
C13 H13A 0.9800
C13 H13B 0.9800
C13 H13C 0.9800
C14 H14A 0.9800
C14 H14B 0.9800
C14 H14C 0.9800
C15 N1 1.327(4)
C15 C20 1.428(4)
C15 C16 1.452(4)
C16 O3 1.270(3)
C16 C17 1.429(4)
C17 C18 1.374(4)
C17 C21 1.534(4)
C18 C19 1.429(4)
C18 H18 0.9500
C19 C20 1.368(4)
C19 C25 1.530(4)
C20 O2 1.391(3)
C21 C24 1.531(4)
C21 C22 1.539(4)
C21 C23 1.541(4)
C22 H22A 0.9800
C22 H22B 0.9800
C22 H22C 0.9800
C23 H23A 0.9800
C23 H23B 0.9800
C23 H23C 0.9800
C24 H24A 0.9800
C24 H24B 0.9800
C24 H24C 0.9800
C25 C26 1.532(4)
C25 C28 1.534(4)
C25 C27 1.539(4)
C26 H26A 0.9800
C26 H26B 0.9800
C26 H26C 0.9800
C27 H27A 0.9800
C27 H27B 0.9800
C27 H27C 0.9800
C28 H28A 0.9800
C28 H28B 0.9800
C28 H28C 0.9800
C29 N2 1.321(3)
C29 C34 1.426(4)
C29 C30 1.455(4)
C30 O4 1.269(3)
C30 C31 1.427(4)
C31 C32 1.376(4)
C31 C35 1.536(4)
C32 C33 1.432(4)
C32 H32 0.9500
C33 C34 1.368(4)
C33 C39 1.541(4)
C34 O5 1.387(3)
C35 C36 1.531(5)
C35 C37 1.531(5)
C35 C38 1.536(5)
C36 H36A 0.9800
C36 H36B 0.9800
C36 H36C 0.9800
C37 H37A 0.9800
C37 H37B 0.9800
C37 H37C 0.9800
C38 H38A 0.9800
C38 H38B 0.9800
C38 H38C 0.9800
C39 C40 1.531(4)
C39 C42 1.531(4)
C39 C41 1.541(4)
C40 H40A 0.9800
C40 H40B 0.9800
C40 H40C 0.9800
C41 H41A 0.9800
C41 H41B 0.9800
C41 H41C 0.9800
C42 H42A 0.9800
C42 H42B 0.9800
C42 H42C 0.9800
C43 N2 1.336(3)
C43 C48 1.418(4)
C43 C44 1.453(4)
C44 O6 1.268(3)
C44 C45 1.437(4)
C45 C46 1.376(4)
C45 C49 1.530(4)
C46 C47 1.427(4)
C46 H46 0.9500
C47 C48 1.376(4)
C47 C53 1.533(4)
C48 O5 1.389(3)
C49 C50 1.531(5)
C49 C51 1.532(4)
C49 C52 1.540(4)
C50 H50A 0.9800
C50 H50B 0.9800
C50 H50C 0.9800
C51 H51A 0.9800
C51 H51B 0.9800
C51 H51C 0.9800
C52 H52A 0.9800
C52 H52B 0.9800
C52 H52C 0.9800
C53 C55 1.536(4)
C53 C54 1.537(4)
C53 C56 1.543(4)
C54 H54A 0.9800
C54 H54B 0.9800
C54 H54C 0.9800
C55 H55A 0.9800
C55 H55B 0.9800
C55 H55C 0.9800
C56 H56A 0.9800
C56 H56B 0.9800
C56 H56C 0.9800
C57 O7 1.271(3)
C57 C58 1.437(3)
C57 C62 1.452(4)
C58 C59 1.371(4)
C58 C63 1.535(4)
C59 C60 1.425(4)
C59 H59 0.9500
C60 C61 1.374(3)
C60 C67 1.541(4)
C61 O8 1.390(3)
C61 C62 1.427(4)
C62 N3 1.327(3)
C63 C64 1.532(4)
C63 C65 1.535(4)
C63 C66 1.535(4)
C64 H64A 0.9800
C64 H64B 0.9800
C64 H64C 0.9800
C65 H65A 0.9800
C65 H65B 0.9800
C65 H65C 0.9800
C66 H66A 0.9800
C66 H66B 0.9800
C66 H66C 0.9800
C67 C69 1.527(5)
C67 C70 1.528(5)
C67 C68 1.537(4)
C68 H68A 0.9800
C68 H68B 0.9800
C68 H68C 0.9800
C69 H69A 0.9800
C69 H69B 0.9800
C69 H69C 0.9800
C70 H70A 0.9800
C70 H70B 0.9800
C70 H70C 0.9800
C71 O9 1.273(3)
C71 C72 1.420(4)
C71 C76 1.462(3)
C72 C73 1.378(4)
C72 C77 1.533(4)
C73 C74 1.435(4)
C73 H73 0.9500
C74 C75 1.371(4)
C74 C81 1.535(4)
C75 O8 1.394(3)
C75 C76 1.424(4)
C76 N3 1.324(3)
C77 C79 1.527(4)
C77 C80 1.534(4)
C77 C78 1.538(4)
C78 H78A 0.9800
C78 H78B 0.9800
C78 H78C 0.9800
C79 H79A 0.9800
C79 H79B 0.9800
C79 H79C 0.9800
C80 H80A 0.9800
C80 H80B 0.9800
C80 H80C 0.9800
C81 C82 1.531(4)
C81 C84 1.531(4)
C81 C83 1.534(4)
C82 H82A 0.9800
C82 H82B 0.9800
C82 H82C 0.9800
C83 H83A 0.9800
C83 H83B 0.9800
C83 H83C 0.9800
C84 H84A 0.9800
C84 H84B 0.9800
C84 H84C 0.9800
C85 C86 1.372(6)
C85 C90 1.384(5)
C85 C91 1.497(5)
C86 C87 1.385(6)
C86 H86 0.9500
C87 C88 1.373(7)
C87 H87 0.9500
C88 C89 1.367(6)
C88 H88 0.9500
C89 C90 1.367(5)
C89 H89 0.9500
C90 H90 0.9500
C91 H91A 0.9800
C91 H91B 0.9800
C91 H91C 0.9800
C92 C97 1.381(8)
C92 C93 1.390(8)
C92 C98 1.495(9)
C93 C94 1.390(8)
C93 H93 0.9500
C94 C95 1.369(8)
C94 H94 0.9500
C95 C96 1.387(9)
C95 H95 0.9500
C96 C97 1.363(9)
C96 H96 0.9500
C97 H97 0.9500
C98 H98A 0.9800
C98 H98B 0.9800
C98 H98C 0.9800
C92B C97B 1.381(11)
C92B C93B 1.381(11)
C92B C98B 1.489(12)
C93B C94B 1.387(13)
C93B H93B 0.9500
C94B C95B 1.375(13)
C94B H94B 0.9500
C95B C96B 1.372(10)
C95B H95B 0.9500
C96B C97B 1.369(11)
C96B H96B 0.9500
C97B H97B 0.9500
C98B H98D 0.9800
C98B H98E 0.9800
C98B H98F 0.9800
Ce1 O1 2.4825(19)
Ce1 O9 2.4934(19)
Ce1 O4 2.5058(19)
Ce1 O7 2.5073(17)
Ce1 O3 2.5204(19)
Ce1 O6 2.5234(18)
Ce1 N3 2.634(2)
Ce1 N1 2.644(2)
Ce1 N2 2.653(2)

loop_
_geom_torsion_atom_site_label_1
_geom_torsion_atom_site_label_2
_geom_torsion_atom_site_label_3
_geom_torsion_atom_site_label_4
_geom_torsion
O1 C1 C2 C3 179.1(2)
C6 C1 C2 C3 0.4(3)
O1 C1 C2 C7 -0.4(4)
C6 C1 C2 C7 -179.1(2)
C1 C2 C3 C4 0.2(4)
C7 C2 C3 C4 179.6(2)
C2 C3 C4 C5 -1.6(4)
C2 C3 C4 C11 -178.9(3)
C3 C4 C5 O2 -178.0(2)
C11 C4 C5 O2 -0.9(4)
C3 C4 C5 C6 2.3(4)
C11 C4 C5 C6 179.4(2)
C4 C5 C6 N1 -179.2(2)
O2 C5 C6 N1 1.0(4)
C4 C5 C6 C1 -1.9(4)
O2 C5 C6 C1 178.4(2)
O1 C1 C6 N1 -0.8(3)
C2 C1 C6 N1 178.0(2)
O1 C1 C6 C5 -178.3(2)
C2 C1 C6 C5 0.5(4)
C3 C2 C7 C8 2.4(4)
C1 C2 C7 C8 -178.2(2)
C3 C2 C7 C10 -117.6(3)
C1 C2 C7 C10 61.8(3)
C3 C2 C7 C9 122.4(3)
C1 C2 C7 C9 -58.2(3)
C5 C4 C11 C14 169.6(3)
C3 C4 C11 C14 -13.4(4)
C5 C4 C11 C12 50.6(4)
C3 C4 C11 C12 -132.4(3)
C5 C4 C11 C13 -71.6(3)
C3 C4 C11 C13 105.5(3)
N1 C15 C16 O3 -2.0(4)
C20 C15 C16 O3 175.3(2)
N1 C15 C16 C17 178.3(2)
C20 C15 C16 C17 -4.3(4)
O3 C16 C17 C18 -176.6(2)
C15 C16 C17 C18 3.0(4)
O3 C16 C17 C21 1.7(4)
C15 C16 C17 C21 -178.8(2)
C16 C17 C18 C19 -0.3(4)
C21 C17 C18 C19 -178.5(3)
C17 C18 C19 C20 -1.4(4)
C17 C18 C19 C25 179.3(3)
C18 C19 C20 O2 -179.0(2)
C25 C19 C20 O2 0.3(4)
C18 C19 C20 C15 0.1(4)
C25 C19 C20 C15 179.3(2)
N1 C15 C20 C19 179.9(2)
C16 C15 C20 C19 2.8(4)
N1 C15 C20 O2 -1.0(4)
C16 C15 C20 O2 -178.1(2)
C18 C17 C21 C24 -3.7(4)
C16 C17 C21 C24 178.1(3)
C18 C17 C21 C22 -124.3(3)
C16 C17 C21 C22 57.6(3)
C18 C17 C21 C23 115.8(3)
C16 C17 C21 C23 -62.4(3)
C20 C19 C25 C26 174.9(3)
C18 C19 C25 C26 -5.9(4)
C20 C19 C25 C28 -66.5(3)
C18 C19 C25 C28 112.7(3)
C20 C19 C25 C27 56.0(4)
C18 C19 C25 C27 -124.8(3)
N2 C29 C30 O4 2.1(4)
C34 C29 C30 O4 -177.1(2)
N2 C29 C30 C31 -178.0(2)
C34 C29 C30 C31 2.7(4)
O4 C30 C31 C32 179.2(3)
C29 C30 C31 C32 -0.6(4)
O4 C30 C31 C35 -1.2(5)
C29 C30 C31 C35 179.0(3)
C30 C31 C32 C33 -0.8(5)
C35 C31 C32 C33 179.6(3)
C31 C32 C33 C34 0.2(5)
C31 C32 C33 C39 177.7(3)
C32 C33 C34 O5 -178.9(2)
C39 C33 C34 O5 3.7(4)
C32 C33 C34 C29 1.9(4)
C39 C33 C34 C29 -175.5(3)
N2 C29 C34 C33 177.4(3)
C30 C29 C34 C33 -3.4(4)
N2 C29 C34 O5 -1.9(4)
C30 C29 C34 O5 177.4(2)
C32 C31 C35 C36 -118.9(3)
C30 C31 C35 C36 61.5(4)
C32 C31 C35 C37 121.2(3)
C30 C31 C35 C37 -58.5(4)
C32 C31 C35 C38 1.1(5)
C30 C31 C35 C38 -178.6(3)
C34 C33 C39 C40 -53.2(4)
C32 C33 C39 C40 129.5(3)
C34 C33 C39 C42 68.2(4)
C32 C33 C39 C42 -109.0(3)
C34 C33 C39 C41 -172.6(3)
C32 C33 C39 C41 10.1(4)
N2 C43 C44 O6 -2.1(4)
C48 C43 C44 O6 174.6(2)
N2 C43 C44 C45 179.3(2)
C48 C43 C44 C45 -3.9(4)
O6 C44 C45 C46 -173.5(3)
C43 C44 C45 C46 5.0(4)
O6 C44 C45 C49 5.9(4)
C43 C44 C45 C49 -175.7(2)
C44 C45 C46 C47 -1.8(4)
C49 C45 C46 C47 178.9(3)
C45 C46 C47 C48 -3.0(4)
C45 C46 C47 C53 174.4(3)
C46 C47 C48 O5 -177.4(2)
C53 C47 C48 O5 5.4(4)
C46 C47 C48 C43 4.2(4)
C53 C47 C48 C43 -173.1(2)
N2 C43 C48 C47 175.7(3)
C44 C43 C48 C47 -0.9(4)
N2 C43 C48 O5 -2.9(4)
C44 C43 C48 O5 -179.4(2)
C46 C45 C49 C50 -123.7(3)
C44 C45 C49 C50 57.1(3)
C46 C45 C49 C51 115.3(3)
C44 C45 C49 C51 -64.0(4)
C46 C45 C49 C52 -4.0(4)
C44 C45 C49 C52 176.8(3)
C48 C47 C53 C55 -57.5(3)
C46 C47 C53 C55 125.5(3)
C48 C47 C53 C54 -177.3(3)
C46 C47 C53 C54 5.6(4)
C48 C47 C53 C56 64.8(3)
C46 C47 C53 C56 -112.3(3)
O7 C57 C58 C59 177.9(3)
C62 C57 C58 C59 -1.9(4)
O7 C57 C58 C63 -2.2(4)
C62 C57 C58 C63 178.0(3)
C57 C58 C59 C60 0.5(5)
C63 C58 C59 C60 -179.4(3)
C58 C59 C60 C61 2.0(5)
C58 C59 C60 C67 -177.9(3)
C59 C60 C61 O8 178.2(2)
C67 C60 C61 O8 -1.9(4)
C59 C60 C61 C62 -2.8(4)
C67 C60 C61 C62 177.1(3)
C60 C61 C62 N3 -176.7(3)
O8 C61 C62 N3 2.4(4)
C60 C61 C62 C57 1.5(4)
O8 C61 C62 C57 -179.5(2)
O7 C57 C62 N3 -0.5(4)
C58 C57 C62 N3 179.3(2)
O7 C57 C62 C61 -178.8(3)
C58 C57 C62 C61 1.0(4)
C59 C58 C63 C64 120.9(3)
C57 C58 C63 C64 -58.9(3)
C59 C58 C63 C65 -117.8(3)
C57 C58 C63 C65 62.4(3)
C59 C58 C63 C66 1.9(4)
C57 C58 C63 C66 -178.0(3)
C61 C60 C67 C69 -60.7(4)
C59 C60 C67 C69 119.2(3)
C61 C60 C67 C70 62.5(4)
C59 C60 C67 C70 -117.6(3)
C61 C60 C67 C68 -179.2(3)
C59 C60 C67 C68 0.8(4)
O9 C71 C72 C73 -171.8(3)
C76 C71 C72 C73 8.3(4)
O9 C71 C72 C77 6.5(4)
C76 C71 C72 C77 -173.4(2)
C71 C72 C73 C74 -1.2(5)
C77 C72 C73 C74 -179.5(3)
C72 C73 C74 C75 -4.9(5)
C72 C73 C74 C81 173.0(3)
C73 C74 C75 O8 -177.8(2)
C81 C74 C75 O8 4.4(5)
C73 C74 C75 C76 3.2(4)
C81 C74 C75 C76 -174.5(3)
C74 C75 C76 N3 -176.8(3)
O8 C75 C76 N3 4.2(4)
C74 C75 C76 C71 4.0(4)
O8 C75 C76 C71 -174.9(2)
O9 C71 C76 N3 -9.2(4)
C72 C71 C76 N3 170.7(2)
O9 C71 C76 C75 170.0(3)
C72 C71 C76 C75 -10.1(4)
C73 C72 C77 C79 -8.7(4)
C71 C72 C77 C79 173.1(3)
C73 C72 C77 C80 112.3(3)
C71 C72 C77 C80 -65.9(3)
C73 C72 C77 C78 -128.3(3)
C71 C72 C77 C78 53.6(4)
C75 C74 C81 C82 -59.6(4)
C73 C74 C81 C82 122.7(3)
C75 C74 C81 C84 62.2(4)
C73 C74 C81 C84 -115.4(3)
C75 C74 C81 C83 -179.7(3)
C73 C74 C81 C83 2.6(4)
C90 C85 C86 C87 1.0(7)
C91 C85 C86 C87 -178.2(4)
C85 C86 C87 C88 -0.7(8)
C86 C87 C88 C89 -0.4(7)
C87 C88 C89 C90 1.2(7)
C88 C89 C90 C85 -0.9(6)
C86 C85 C90 C89 -0.2(6)
C91 C85 C90 C89 178.9(4)
C97 C92 C93 C94 0.2(9)
C98 C92 C93 C94 178.8(6)
C92 C93 C94 C95 -1.2(9)
C93 C94 C95 C96 1.0(11)
C94 C95 C96 C97 0.3(16)
C95 C96 C97 C92 -1.3(16)
C93 C92 C97 C96 1.1(11)
C98 C92 C97 C96 -177.5(9)
C97B C92B C93B C94B 6.2(15)
C98B C92B C93B C94B -175.0(13)
C92B C93B C94B C95B -6.3(17)
C93B C94B C95B C96B 5.1(17)
C94B C95B C96B C97B -4.0(16)
C95B C96B C97B C92B 4.1(17)
C93B C92B C97B C96B -5.1(16)
C98B C92B C97B C96B 176.2(13)
C5 C6 N1 C15 1.5(4)
C1 C6 N1 C15 -176.1(2)
C5 C6 N1 Ce1 166.13(18)
C1 C6 N1 Ce1 -11.4(3)
C20 C15 N1 C6 -1.5(4)
C16 C15 N1 C6 175.8(2)
C20 C15 N1 Ce1 -166.08(18)
C16 C15 N1 Ce1 11.3(3)
C34 C29 N2 C43 3.2(4)
C30 C29 N2 C43 -176.0(2)
C34 C29 N2 Ce1 167.34(19)
C30 C29 N2 Ce1 -11.9(3)
C48 C43 N2 C29 -0.8(4)
C44 C43 N2 C29 176.0(2)
C48 C43 N2 Ce1 -164.94(19)
C44 C43 N2 Ce1 11.9(3)
C75 C76 N3 C62 -1.3(4)
C71 C76 N3 C62 177.9(2)
C75 C76 N3 Ce1 -167.8(2)
C71 C76 N3 Ce1 11.4(3)
C61 C62 N3 C76 -2.1(4)
C57 C62 N3 C76 179.6(2)
C61 C62 N3 Ce1 164.5(2)
C57 C62 N3 Ce1 -13.8(3)
C2 C1 O1 Ce1 -164.33(19)
C6 C1 O1 Ce1 14.3(3)
C4 C5 O2 C20 176.8(2)
C6 C5 O2 C20 -3.5(3)
C19 C20 O2 C5 -177.4(2)
C15 C20 O2 C5 3.5(3)
C17 C16 O3 Ce1 170.36(19)
C15 C16 O3 Ce1 -9.2(3)
C31 C30 O4 Ce1 -169.8(2)
C29 C30 O4 Ce1 10.0(3)
C33 C34 O5 C48 178.9(2)
C29 C34 O5 C48 -1.9(3)
C47 C48 O5 C34 -174.4(2)
C43 C48 O5 C34 4.1(4)
C45 C44 O6 Ce1 168.6(2)
C43 C44 O6 Ce1 -9.8(3)
C58 C57 O7 Ce1 -163.7(2)
C62 C57 O7 Ce1 16.1(3)
C60 C61 O8 C75 179.8(3)
C62 C61 O8 C75 0.7(4)
C74 C75 O8 C61 177.3(3)
C76 C75 O8 C61 -3.8(4)
C72 C71 O9 Ce1 -177.5(2)
C76 C71 O9 Ce1 2.4(3)
